data_7155423
loop_
_publ_author_name
'Emerson-King, Jack'
'Hauser, Simone A.'
'Chaplin, Adrian B.'

_publ_section_title
;
 C-F bond activation of perfluorinated arenes by a bioxazoline-derived
 N-heterocyclic carbene.
;
_journal_issue 4
_journal_name_full 'Organic &amp; biomolecular chemistry'
_journal_page_first 787
_journal_page_last 789
_journal_paper_doi 10.1039/c6ob02556k
_journal_volume 15
_journal_year 2017
_chemical_formula_moiety 'C18 H16 F8 N2 O2, C7 F8'
_chemical_formula_sum 'C25 H16 F16 N2 O2'
_chemical_formula_weight 680.40
_chemical_melting_point ?
_space_group_crystal_system monoclinic
_space_group_IT_number 14
_space_group_name_Hall '-P 2yn'
_space_group_name_H-M_alt 'P 1 21/n 1'
_symmetry_space_group_name_Hall '-P 2yn'
_symmetry_space_group_name_H-M 'P 1 21/n 1'
_atom_sites_solution_hydrogens geom
_atom_sites_solution_primary iterative
_atom_sites_solution_secondary difmap
_audit_creation_date 2015-04-15
_audit_creation_method
;
Olex2 1.2
(compiled 2015.01.26 svn.r3151 for OlexSys, GUI svn.r4998)
;
_audit_update_record
;
2016-11-18 deposited with the CCDC.
2016-12-14 downloaded from the CCDC.
;
_cell_angle_alpha 90
_cell_angle_beta 105.3482(16)
_cell_angle_gamma 90
_cell_formula_units_Z 4
_cell_length_a 14.4101(2)
_cell_length_b 11.66149(18)
_cell_length_c 15.7982(2)
_cell_measurement_reflns_used 16428
_cell_measurement_temperature 150(2)
_cell_measurement_theta_max 33.2720
_cell_measurement_theta_min 3.1880
_cell_volume 2560.10(7)
_computing_cell_refinement
;
CrysAlisPro, Agilent Technologies,
Version 1.171.37.33 (release 27-03-2014 CrysAlis171 .NET)
(compiled Mar 27 2014,17:12:48)
;
_computing_data_collection
;
CrysAlisPro, Agilent Technologies,
Version 1.171.37.33 (release 27-03-2014 CrysAlis171 .NET)
(compiled Mar 27 2014,17:12:48)
;
_computing_data_reduction
;
CrysAlisPro, Agilent Technologies,
Version 1.171.37.33 (release 27-03-2014 CrysAlis171 .NET)
(compiled Mar 27 2014,17:12:48)
;
_computing_molecular_graphics 'Olex2 (Dolomanov et al., 2009)'
_computing_publication_material 'Olex2 (Dolomanov et al., 2009)'
_computing_structure_refinement 'ShelXL (Sheldrick, 2008)'
_computing_structure_solution
;
Superflip (Palatinus & Chapuis, 2007;Palatinus & van der Lee, 2008;
Palatinus et al., 2012)
;
_diffrn_ambient_temperature 150(2)
_diffrn_detector 'CCD plate'
_diffrn_detector_area_resol_mean 10.2833
_diffrn_detector_type Ruby
_diffrn_measured_fraction_theta_full 0.999
_diffrn_measured_fraction_theta_max 0.999
_diffrn_measurement_details
;
#__ type_ start__ end____ width___ exp.time_
  1 omega  -25.00   65.00   1.0000    6.0000
omega____ theta____ kappa____ phi______ frames
    -       23.3215  -99.0000 -120.0000 90

#__ type_ start__ end____ width___ exp.time_
  2 omega   -3.00   99.00   1.0000    6.0000
omega____ theta____ kappa____ phi______ frames
    -       23.3215   38.0000   30.0000 102

#__ type_ start__ end____ width___ exp.time_
  3 omega  -10.00  102.00   1.0000    6.0000
omega____ theta____ kappa____ phi______ frames
    -       23.3215   77.0000  150.0000 112

#__ type_ start__ end____ width___ exp.time_
  4 omega  -98.00    5.00   1.0000    6.0000
omega____ theta____ kappa____ phi______ frames
    -      -24.4153  -57.0000  -60.0000 103

#__ type_ start__ end____ width___ exp.time_
  5 omega  -25.00   65.00   1.0000    6.0000
omega____ theta____ kappa____ phi______ frames
    -       23.3215  -99.0000   60.0000 90

#__ type_ start__ end____ width___ exp.time_
  6 omega   35.00  113.00   1.0000    6.0000
omega____ theta____ kappa____ phi______ frames
    -       23.3215  178.0000   30.0000 78

#__ type_ start__ end____ width___ exp.time_
  7 omega   -3.00   99.00   1.0000    6.0000
omega____ theta____ kappa____ phi______ frames
    -       23.3215   38.0000  -60.0000 102

#__ type_ start__ end____ width___ exp.time_
  8 omega -100.00    2.00   1.0000    6.0000
omega____ theta____ kappa____ phi______ frames
    -      -24.4153  -38.0000   30.0000 102

#__ type_ start__ end____ width___ exp.time_
  9 omega -114.00  -57.00   1.0000    6.0000
omega____ theta____ kappa____ phi______ frames
    -      -24.4153 -178.0000   30.0000 57

#__ type_ start__ end____ width___ exp.time_
 10 omega   35.00  113.00   1.0000    6.0000
omega____ theta____ kappa____ phi______ frames
    -       23.3215  178.0000 -150.0000 78

#__ type_ start__ end____ width___ exp.time_
 11 omega -103.00  -69.00   1.0000    6.0000
omega____ theta____ kappa____ phi______ frames
    -      -24.4153  -77.0000 -150.0000 34
;
_diffrn_measurement_device 'four-circle diffractometer'
_diffrn_measurement_device_type 'Oxford Diffraction: Xcalibur, Ruby, Gemini'
_diffrn_measurement_method '\w scans'
_diffrn_orient_matrix_UB_11 -0.0329890000
_diffrn_orient_matrix_UB_12 0.0242961000
_diffrn_orient_matrix_UB_13 0.0212303000
_diffrn_orient_matrix_UB_21 -0.0134196000
_diffrn_orient_matrix_UB_22 -0.0557429000
_diffrn_orient_matrix_UB_23 0.0102915000
_diffrn_orient_matrix_UB_31 0.0365688000
_diffrn_orient_matrix_UB_32 0.0014472000
_diffrn_orient_matrix_UB_33 0.0401356000
_diffrn_radiation_monochromator graphite
_diffrn_radiation_probe x-ray
_diffrn_radiation_type MoK\a
_diffrn_radiation_wavelength 0.71073
_diffrn_reflns_av_R_equivalents 0.0389
_diffrn_reflns_av_unetI/netI 0.0187
_diffrn_reflns_Laue_measured_fraction_full 0.999
_diffrn_reflns_Laue_measured_fraction_max 0.999
_diffrn_reflns_limit_h_max 18
_diffrn_reflns_limit_h_min -18
_diffrn_reflns_limit_k_max 14
_diffrn_reflns_limit_k_min -14
_diffrn_reflns_limit_l_max 19
_diffrn_reflns_limit_l_min -19
_diffrn_reflns_number 50461
_diffrn_reflns_point_group_measured_fraction_full 0.999
_diffrn_reflns_point_group_measured_fraction_max 0.999
_diffrn_reflns_theta_full 26.372
_diffrn_reflns_theta_max 26.372
_diffrn_reflns_theta_min 2.932
_diffrn_source 'Enhance (Mo) X-ray Source'
_exptl_absorpt_coefficient_mu 0.192
_exptl_absorpt_correction_T_max 1.00000
_exptl_absorpt_correction_T_min 0.89327
_exptl_absorpt_correction_type multi-scan
_exptl_absorpt_process_details
;
CrysAlisPro, Agilent Technologies,
Version 1.171.37.33 (release 27-03-2014 CrysAlis171 .NET)
(compiled Mar 27 2014,17:12:48)
Empirical absorption correction using spherical harmonics,
 implemented in SCALE3 ABSPACK scaling algorithm.
Empirical absorption correction using spherical harmonics,
 implemented in SCALE3 ABSPACK scaling algorithm.
;
_exptl_crystal_colour orange
_exptl_crystal_colour_primary orange
_exptl_crystal_density_diffrn 1.765
_exptl_crystal_density_meas ?
_exptl_crystal_description block
_exptl_crystal_F_000 1360
_exptl_crystal_recrystallization_method 'Crystals grown from C6F5CF3/heptane at 293 K'
_exptl_crystal_size_max 0.4
_exptl_crystal_size_mid 0.3
_exptl_crystal_size_min 0.2
_refine_diff_density_max 0.628
_refine_diff_density_min -0.597
_refine_diff_density_rms 0.114
_refine_ls_extinction_method none
_refine_ls_goodness_of_fit_ref 1.035
_refine_ls_hydrogen_treatment constr
_refine_ls_matrix_type full
_refine_ls_number_parameters 446
_refine_ls_number_reflns 5225
_refine_ls_number_restraints 190
_refine_ls_restrained_S_all 1.103
_refine_ls_R_factor_all 0.0589
_refine_ls_R_factor_gt 0.0447
_refine_ls_shift/su_max 0.000
_refine_ls_shift/su_mean 0.000
_refine_ls_structure_factor_coef Fsqd
_refine_ls_weighting_details 'w=1/[\s^2^(Fo^2^)+(0.0840P)^2^+1.2142P] where P=(Fo^2^+2Fc^2^)/3'
_refine_ls_weighting_scheme calc
_refine_ls_wR_factor_gt 0.1273
_refine_ls_wR_factor_ref 0.1414
_reflns_Friedel_coverage 0.000
_reflns_number_gt 4202
_reflns_number_total 5225
_reflns_threshold_expression 'I > 2\s(I)'
_cod_data_source_file c6ob02556k3.cif
_cod_data_source_block 0145abc15
_cod_depositor_comments
;
The following automatic conversions were performed:

'_chemical_melting_point' value 'not measured' was changed to '?' -
the value is undefined or not given.

'_exptl_crystal_density_meas' value 'not measured' was changed to '?'
- the value is perceived as not measured.

Automatic conversion script
Id: cif_fix_values 4268 2015-11-12 08:31:59Z antanas 

 Adding full bibliography for 7155423.cif.
;
_cod_original_cell_volume 2560.09(7)
_cod_database_code 7155423
_shelxl_version_number 2013-4
_shelx_space_group_comment
;
The symmetry employed for this shelxl refinement is uniquely defined
by the following loop, which should always be used as a source of
symmetry information in preference to the above space-group names.
They are only intended as comments.
;
_olex2_refinement_description
;
1. Fixed Uiso
 At 1.2 times of:
  All C(H,H) groups
 At 1.5 times of:
  All C(H,H,H) groups
2. Shared sites
{C15A, C13}
{C15, C13A}
3. Restrained distances
 F28A-C23 \\sim F30-C23 \\sim F29-C23 \\sim F29A-C23 \\sim F28-C23 \\sim
F30A-C23
 with sigma of 0.01
 F28-F29 \\sim F29-F30 \\sim F30-F28 \\sim F28A-F29A \\sim F29A-F30A \\sim
F30A-F28A
 with sigma of 0.01
 C20-F28 \\sim C20-F29 \\sim C20-F30 \\sim C20-F28A \\sim C20-F29A \\sim
C20-F30A
 with sigma of 0.01
 F14-C13 \\sim F14A-C13A
 with sigma of 0.01
4. Uiso/Uaniso restraints and constraints
F14 \\sim F14A \\sim F28 \\sim F28A \\sim F29 \\sim F29A \\sim F30 \\sim F30A
\\sim C13 \\sim C13A \\sim C15 \\sim C15A: within 2A with sigma of 0.01 and
sigma for terminal atoms of 0.02
Uanis(C13) \\sim Ueq, Uanis(C13A) \\sim Ueq, Uanis(C15) \\sim Ueq, Uanis(C15A)
\\sim Ueq, Uanis(F14) \\sim Ueq, Uanis(F14A) \\sim Ueq, Uanis(F30) \\sim Ueq,
Uanis(F29) \\sim Ueq, Uanis(F28A) \\sim Ueq, Uanis(F30A) \\sim Ueq, Uanis(F28)
\\sim Ueq, Uanis(F29A) \\sim Ueq: with sigma of 0.01 and sigma for terminal
atoms of 0.02
Uanis(C15A) = Uanis(C13)
Uanis(C15) = Uanis(C13A)
5. Others
 Sof(F28A)=Sof(F29A)=Sof(F30A)=1-FVAR(1)
 Sof(F28)=Sof(F29)=Sof(F30)=FVAR(1)
 Fixed Sof: F14(0.5) F14A(0.5) C13(0.5) H13A(0.5) H13B(0.5) C13A(0.5)
 H13C(0.5) H13D(0.5) C15(0.5) H15A(0.5) H15B(0.5) H15C(0.5) C15A(0.5) H15D(0.5)
 H15E(0.5) H15F(0.5)
6.a Secondary CH2 refined with riding coordinates:
 C7(H7A,H7B), C13(H13A,H13B), C13A(H13C,H13D)
6.b Me refined with riding coordinates:
 C15(H15A,H15B,H15C), C15A(H15D,H15E,H15F)
6.c Idealised Me refined as rotating group:
 C9(H9A,H9B,H9C), C10(H10A,H10B,H10C), C16(H16A,H16B,H16C)
;
_olex2_submission_special_instructions 'No special instructions were received'

loop_
_space_group_symop_operation_xyz
'x, y, z'
'-x+1/2, y+1/2, -z+1/2'
'-x, -y, -z'
'x-1/2, -y-1/2, z-1/2'

loop_
_atom_site_label
_atom_site_type_symbol
_atom_site_fract_x
_atom_site_fract_y
_atom_site_fract_z
_atom_site_U_iso_or_equiv
_atom_site_adp_type
_atom_site_occupancy
_atom_site_site_symmetry_order
_atom_site_calc_flag
_atom_site_refinement_flags_posn
_atom_site_refinement_flags_adp
_atom_site_refinement_flags_occupancy
_atom_site_disorder_assembly
_atom_site_disorder_group
F14 F 1.00390(13) 0.53441(14) 0.62341(12) 0.0426(5) Uani 0.5 1 d D U P A 1
F14A F 1.12548(13) 0.8321(2) 0.67015(15) 0.0581(6) Uani 0.5 1 d D U P B 2
F24 F 0.79742(6) 0.53209(7) 0.38778(5) 0.03277(19) Uani 1 1 d . . . . .
F25 F 0.80910(6) 0.53687(7) 0.22344(5) 0.0357(2) Uani 1 1 d . . . . .
F26 F 0.87674(6) 0.93427(7) 0.25093(5) 0.0361(2) Uani 1 1 d . . . . .
F27 F 0.86242(6) 0.92731(7) 0.41557(5) 0.0349(2) Uani 1 1 d . . . . .
F28 F 0.78044(9) 0.80690(12) 0.09057(7) 0.0504(3) Uani 0.7891(14) 1 d D U P C 1
F28A F 0.9027(3) 0.6586(3) 0.1194(2) 0.0587(14) Uani 0.2109(14) 1 d D U P C 2
F29 F 0.85270(11) 0.64570(11) 0.10045(7) 0.0579(4) Uani 0.7891(14) 1 d D U P C 1
F29A F 0.8755(3) 0.8375(3) 0.1102(2) 0.0655(15) Uani 0.2109(14) 1 d D U P C 2
F30 F 0.93241(8) 0.79772(14) 0.13608(7) 0.0586(4) Uani 0.7891(14) 1 d D U P C 1
F30A F 0.7608(2) 0.7186(5) 0.0841(2) 0.0679(17) Uani 0.2109(14) 1 d D U P C 2
O6 O 0.65127(6) 0.75471(9) 0.61674(6) 0.0321(2) Uani 1 1 d . . . . .
O11 O 0.87488(7) 0.75671(9) 0.72498(6) 0.0332(2) Uani 1 1 d . . . . .
N2 N 0.72938(7) 0.72941(9) 0.51105(6) 0.0229(2) Uani 1 1 d . . . . .
N5 N 0.88194(7) 0.73604(9) 0.57585(6) 0.0217(2) Uani 1 1 d . . . . .
C1 C 0.81626(8) 0.72818(11) 0.49584(8) 0.0215(3) Uani 1 1 d . . . . .
C3 C 0.73766(9) 0.73970(11) 0.59820(8) 0.0246(3) Uani 1 1 d . . . . .
C4 C 0.83334(9) 0.74607(11) 0.64527(8) 0.0241(3) Uani 1 1 d . . . . .
C7 C 0.57977(10) 0.73110(15) 0.53491(9) 0.0355(4) Uani 1 1 d . . . . .
H7A H 0.5246 0.7841 0.5277 0.043 Uiso 1 1 calc R . . . .
H7B H 0.5558 0.6515 0.5348 0.043 Uiso 1 1 calc R . . . .
C8 C 0.62786(9) 0.74762(12) 0.45928(9) 0.0281(3) Uani 1 1 d . . . . .
C9 C 0.59361(11) 0.65941(16) 0.38750(10) 0.0409(4) Uani 1 1 d . . . . .
H9A H 0.6280 0.6700 0.3422 0.061 Uiso 1 1 calc GR . . . .
H9B H 0.5244 0.6689 0.3613 0.061 Uiso 1 1 calc GR . . . .
H9C H 0.6062 0.5823 0.4125 0.061 Uiso 1 1 calc GR . . . .
C10 C 0.61702(11) 0.86921(15) 0.42361(10) 0.0409(4) Uani 1 1 d . . . . .
H10A H 0.6379 0.9236 0.4722 0.061 Uiso 1 1 calc GR . . . .
H10B H 0.5494 0.8836 0.3931 0.061 Uiso 1 1 calc GR . . . .
H10C H 0.6567 0.8789 0.3824 0.061 Uiso 1 1 calc GR . . . .
C12 C 0.98919(9) 0.73169(12) 0.59640(8) 0.0282(3) Uani 1 1 d . . . . .
C13 C 1.02492(11) 0.63612(14) 0.66204(10) 0.0398(4) Uani 0.5 1 d D U P A 1
H13A H 1.0954 0.6429 0.6865 0.048 Uiso 0.5 1 calc R . P A 1
H13B H 0.9944 0.6429 0.7111 0.048 Uiso 0.5 1 calc R . P A 1
C13A C 1.02659(10) 0.84709(14) 0.63699(11) 0.0391(4) Uani 0.5 1 d D U P B 2
H13C H 1.0126 0.9085 0.5921 0.047 Uiso 0.5 1 calc R . P B 2
H13D H 0.9966 0.8675 0.6845 0.047 Uiso 0.5 1 calc R . P B 2
C15 C 1.02659(10) 0.84709(14) 0.63699(11) 0.0391(4) Uani 0.5 1 d . U P A 1
H15A H 1.0971 0.8477 0.6515 0.059 Uiso 0.5 1 calc R . P A 1
H15B H 1.0057 0.8591 0.6905 0.059 Uiso 0.5 1 calc R . P A 1
H15C H 1.0011 0.9086 0.5950 0.059 Uiso 0.5 1 calc R . P A 1
C15A C 1.02492(11) 0.63612(14) 0.66204(10) 0.0398(4) Uani 0.5 1 d . U P A 2
H15D H 1.0953 0.6321 0.6761 0.060 Uiso 0.5 1 calc R . P A 2
H15E H 0.9974 0.5630 0.6367 0.060 Uiso 0.5 1 calc R . P A 2
H15F H 1.0051 0.6515 0.7157 0.060 Uiso 0.5 1 calc R . P A 2
C16 C 1.02627(10) 0.70904(16) 0.51622(9) 0.0403(4) Uani 1 1 d . . . . .
H16A H 0.9957 0.6397 0.4863 0.060 Uiso 1 1 calc GR . . . .
H16B H 1.0962 0.6983 0.5347 0.060 Uiso 1 1 calc GR . . . .
H16C H 1.0107 0.7745 0.4761 0.060 Uiso 1 1 calc GR . . . .
C17 C 0.82896(8) 0.72983(11) 0.40651(7) 0.0209(3) Uani 1 1 d . . . . .
C18 C 0.81630(9) 0.63208(11) 0.35455(8) 0.0233(3) Uani 1 1 d . . . . .
C19 C 0.82322(9) 0.63499(11) 0.26903(8) 0.0248(3) Uani 1 1 d . . . . .
C20 C 0.84416(8) 0.73627(11) 0.23162(8) 0.0244(3) Uani 1 1 d D . . . .
C21 C 0.85703(9) 0.83420(12) 0.28336(8) 0.0255(3) Uani 1 1 d . . . . .
C22 C 0.84946(9) 0.83099(11) 0.36831(8) 0.0245(3) Uani 1 1 d . . . . .
C23 C 0.85041(9) 0.74333(12) 0.13802(9) 0.0323(3) Uani 1 1 d D . . . .
F107 F 0.83628(9) 0.38533(11) 0.60053(8) 0.0727(3) Uani 1 1 d . . . . .
F108 F 0.95381(7) 0.42373(12) 0.76372(8) 0.0736(4) Uani 1 1 d . . . . .
F109 F 0.88455(7) 0.52318(11) 0.88594(7) 0.0629(3) Uani 1 1 d . . . . .
F110 F 0.57417(7) 0.52545(9) 0.68953(7) 0.0507(3) Uani 1 1 d . . . . .
F111 F 0.64521(9) 0.43161(11) 0.56683(7) 0.0677(4) Uani 1 1 d . . . . .
F112 F 0.75022(10) 0.66906(11) 0.90215(8) 0.0764(4) Uani 1 1 d . . . . .
F113 F 0.68738(11) 0.51315(12) 0.92459(8) 0.0922(4) Uani 1 1 d . . . . .
F114 F 0.60690(10) 0.63523(15) 0.83241(9) 0.0999(5) Uani 1 1 d . . . . .
C100 C 0.80088(13) 0.42993(15) 0.66272(11) 0.0461(4) Uani 1 1 d . . . . .
C101 C 0.86063(11) 0.45182(15) 0.74464(11) 0.0469(4) Uani 1 1 d . . . . .
C102 C 0.82400(11) 0.50230(15) 0.80713(11) 0.0417(4) Uani 1 1 d . . . . .
C103 C 0.72768(11) 0.53122(12) 0.79122(10) 0.0350(4) Uani 1 1 d . . . . .
C104 C 0.66839(11) 0.50408(13) 0.70924(10) 0.0353(4) Uani 1 1 d . . . . .
C105 C 0.70432(12) 0.45498(14) 0.64590(10) 0.0428(4) Uani 1 1 d . . . . .
C106 C 0.69172(14) 0.58764(15) 0.86117(11) 0.0496(5) Uani 1 1 d . . . . .

loop_
_atom_site_aniso_label
_atom_site_aniso_U_11
_atom_site_aniso_U_22
_atom_site_aniso_U_33
_atom_site_aniso_U_23
_atom_site_aniso_U_13
_atom_site_aniso_U_12
F14 0.0453(9) 0.0281(8) 0.0528(10) -0.0032(8) 0.0100(8) 0.0007(7)
F14A 0.0320(9) 0.0672(13) 0.0695(13) -0.0159(11) 0.0034(9) -0.0094(9)
F24 0.0450(4) 0.0228(4) 0.0335(4) 0.0005(3) 0.0157(3) -0.0029(3)
F25 0.0463(4) 0.0312(4) 0.0320(4) -0.0119(3) 0.0145(3) -0.0017(3)
F26 0.0516(4) 0.0310(4) 0.0318(4) 0.0047(3) 0.0217(3) -0.0062(3)
F27 0.0536(4) 0.0258(4) 0.0293(3) -0.0066(3) 0.0179(3) -0.0099(3)
F28 0.0524(6) 0.0730(8) 0.0270(5) 0.0152(5) 0.0126(4) 0.0251(6)
F28A 0.067(2) 0.085(3) 0.0340(19) 0.002(2) 0.0310(16) 0.032(2)
F29 0.1086(10) 0.0436(7) 0.0271(5) -0.0064(5) 0.0276(6) 0.0082(7)
F29A 0.109(3) 0.057(3) 0.044(2) 0.012(2) 0.044(2) 0.015(3)
F30 0.0476(6) 0.0962(10) 0.0437(5) -0.0114(6) 0.0328(4) -0.0209(6)
F30A 0.039(2) 0.141(5) 0.0212(19) -0.008(3) 0.0043(17) 0.010(3)
O6 0.0292(4) 0.0455(6) 0.0263(4) 0.0003(4) 0.0157(3) -0.0007(4)
O11 0.0389(5) 0.0417(5) 0.0179(4) -0.0021(4) 0.0055(4) 0.0002(4)
N2 0.0231(5) 0.0280(5) 0.0185(4) 0.0008(4) 0.0073(4) -0.0021(4)
N5 0.0212(5) 0.0248(5) 0.0194(4) -0.0004(4) 0.0058(4) -0.0017(4)
C1 0.0210(5) 0.0246(6) 0.0196(5) -0.0002(5) 0.0066(4) -0.0016(5)
C3 0.0297(6) 0.0276(6) 0.0200(5) 0.0021(5) 0.0126(4) -0.0011(5)
C4 0.0313(6) 0.0226(6) 0.0203(5) 0.0009(4) 0.0105(4) -0.0010(5)
C7 0.0237(6) 0.0525(9) 0.0330(7) 0.0026(6) 0.0121(5) -0.0017(6)
C8 0.0192(5) 0.0405(7) 0.0252(6) 0.0020(5) 0.0068(4) 0.0014(5)
C9 0.0251(6) 0.0617(10) 0.0342(7) -0.0094(7) 0.0052(5) -0.0072(7)
C10 0.0353(7) 0.0485(8) 0.0403(7) 0.0131(7) 0.0127(6) 0.0112(6)
C12 0.0209(6) 0.0381(7) 0.0241(6) -0.0023(5) 0.0032(5) -0.0005(5)
C13 0.0359(7) 0.0444(8) 0.0360(7) 0.0021(7) 0.0040(6) 0.0106(6)
C13A 0.0272(7) 0.0418(8) 0.0439(8) -0.0070(7) 0.0018(6) -0.0070(6)
C15 0.0272(7) 0.0418(8) 0.0439(8) -0.0070(7) 0.0018(6) -0.0070(6)
C15A 0.0359(7) 0.0444(8) 0.0360(7) 0.0021(7) 0.0040(6) 0.0106(6)
C16 0.0213(6) 0.0675(10) 0.0326(7) -0.0065(7) 0.0080(5) 0.0021(7)
C17 0.0176(5) 0.0273(6) 0.0179(5) -0.0003(5) 0.0050(4) 0.0000(5)
C18 0.0222(5) 0.0231(6) 0.0250(5) 0.0019(5) 0.0069(4) 0.0008(5)
C19 0.0225(5) 0.0277(6) 0.0242(6) -0.0070(5) 0.0061(4) 0.0018(5)
C20 0.0195(5) 0.0334(6) 0.0211(5) -0.0002(5) 0.0069(4) 0.0031(5)
C21 0.0264(6) 0.0277(6) 0.0247(5) 0.0020(5) 0.0107(4) -0.0016(5)
C22 0.0254(6) 0.0259(6) 0.0234(5) -0.0040(5) 0.0083(4) -0.0033(5)
C23 0.0342(7) 0.0408(8) 0.0245(6) 0.0006(6) 0.0121(5) 0.0065(6)
F107 0.0979(7) 0.0612(7) 0.0792(6) -0.0075(5) 0.0590(5) -0.0031(6)
F108 0.0430(5) 0.0873(8) 0.0978(8) 0.0365(6) 0.0317(5) 0.0138(5)
F109 0.0437(5) 0.0894(8) 0.0465(5) 0.0104(5) -0.0042(4) -0.0183(5)
F110 0.0354(5) 0.0563(6) 0.0548(5) 0.0022(5) 0.0017(4) -0.0010(4)
F111 0.0815(8) 0.0776(8) 0.0384(5) -0.0137(5) 0.0062(5) -0.0167(6)
F112 0.0989(9) 0.0621(7) 0.0654(7) -0.0277(6) 0.0168(6) -0.0178(6)
F113 0.1602(10) 0.0640(8) 0.0802(6) -0.0024(6) 0.0807(5) -0.0142(7)
F114 0.0711(7) 0.1346(11) 0.0893(8) -0.0499(7) 0.0127(6) 0.0345(7)
C100 0.0610(9) 0.0348(8) 0.0516(8) 0.0036(7) 0.0309(6) -0.0047(7)
C101 0.0384(8) 0.0467(9) 0.0601(9) 0.0214(7) 0.0212(6) 0.0018(7)
C102 0.0363(7) 0.0451(8) 0.0401(8) 0.0124(7) 0.0036(6) -0.0111(6)
C103 0.0381(7) 0.0296(7) 0.0365(7) 0.0042(6) 0.0087(6) -0.0074(6)
C104 0.0349(7) 0.0301(7) 0.0385(7) 0.0050(6) 0.0054(6) -0.0056(6)
C105 0.0538(9) 0.0374(8) 0.0358(7) 0.0008(6) 0.0095(6) -0.0105(7)
C106 0.0649(10) 0.0415(9) 0.0433(8) -0.0052(7) 0.0161(7) -0.0108(8)

loop_
_atom_type_symbol
_atom_type_description
_atom_type_scat_dispersion_real
_atom_type_scat_dispersion_imag
_atom_type_scat_source
C C 0.0033 0.0016 'International Tables Vol C Tables 4.2.6.8 and 6.1.1.4'
H H 0.0000 0.0000 'International Tables Vol C Tables 4.2.6.8 and 6.1.1.4'
F F 0.0171 0.0103 'International Tables Vol C Tables 4.2.6.8 and 6.1.1.4'
N N 0.0061 0.0033 'International Tables Vol C Tables 4.2.6.8 and 6.1.1.4'
O O 0.0106 0.0060 'International Tables Vol C Tables 4.2.6.8 and 6.1.1.4'

loop_
_geom_angle_atom_site_label_1
_geom_angle_atom_site_label_2
_geom_angle_atom_site_label_3
_geom_angle
C3 O6 C7 104.93(10)
C1 N2 C3 110.43(10)
C1 N2 C8 137.17(11)
C3 N2 C8 110.76(11)
C1 N5 C4 110.43(10)
C1 N5 C12 128.47(11)
C4 N5 C12 121.07(9)
N2 C1 N5 106.58(10)
N2 C1 C17 122.22(10)
N5 C1 C17 130.92(11)
O6 C3 C4 135.54(11)
N2 C3 O6 112.94(10)
N2 C3 C4 110.96(12)
O11 C4 N5 124.79(12)
O11 C4 C3 133.64(13)
C3 C4 N5 101.57(10)
O6 C7 C8 107.92(10)
N2 C8 C7 97.70(10)
N2 C8 C9 113.10(11)
N2 C8 C10 109.05(11)
C9 C8 C7 111.77(12)
C9 C8 C10 112.05(12)
C10 C8 C7 112.37(13)
N5 C12 C13 108.55(12)
N5 C12 C13A 106.94(11)
N5 C12 C16 113.32(10)
C13 C12 C16 108.12(13)
C16 C12 C13A 109.87(13)
F14 C13 C12 110.26(14)
F14A C13A C12 105.07(15)
C18 C17 C1 121.77(11)
C18 C17 C22 116.69(11)
C22 C17 C1 121.46(11)
F24 C18 C17 119.53(11)
F24 C18 C19 118.73(11)
C19 C18 C17 121.74(12)
F25 C19 C18 117.72(12)
F25 C19 C20 121.14(11)
C18 C19 C20 121.14(12)
C19 C20 C23 122.68(11)
C21 C20 C19 117.33(12)
C21 C20 C23 119.97(12)
F26 C21 C20 120.13(11)
F26 C21 C22 118.56(12)
C22 C21 C20 121.31(12)
F27 C22 C17 119.02(11)
F27 C22 C21 119.18(12)
C21 C22 C17 121.79(12)
F28 C23 F30 105.44(13)
F28 C23 C20 110.75(12)
F28A C23 F30A 101.7(3)
F28A C23 C20 111.27(19)
F29 C23 F28 110.18(12)
F29 C23 F30 106.01(14)
F29 C23 C20 114.78(12)
F29A C23 F28A 109.8(3)
F29A C23 F30A 105.9(3)
F29A C23 C20 118.9(2)
F30 C23 C20 109.16(11)
F30A C23 C20 107.81(19)
F107 C100 C101 120.12(16)
F107 C100 C105 120.46(15)
C101 C100 C105 119.42(16)
F108 C101 C100 120.53(17)
F108 C101 C102 119.91(15)
C102 C101 C100 119.56(15)
F109 C102 C101 117.87(15)
F109 C102 C103 119.95(16)
C101 C102 C103 122.18(14)
C102 C103 C104 117.01(15)
C102 C103 C106 120.04(14)
C104 C103 C106 122.94(14)
F110 C104 C103 120.87(15)
F110 C104 C105 117.80(13)
C105 C104 C103 121.33(14)
F111 C105 C100 119.80(16)
F111 C105 C104 119.78(15)
C104 C105 C100 120.42(14)
F112 C106 F113 104.46(14)
F112 C106 C103 112.25(16)
F113 C106 C103 111.23(15)
F114 C106 F112 106.36(16)
F114 C106 F113 108.07(18)
F114 C106 C103 113.90(14)

loop_
_geom_bond_atom_site_label_1
_geom_bond_atom_site_label_2
_geom_bond_distance
F14 C13 1.332(2)
F14A C13A 1.393(2)
F24 C18 1.3359(15)
F25 C19 1.3385(15)
F26 C21 1.3349(16)
F27 C22 1.3342(15)
F28 C23 1.3145(17)
F28A C23 1.322(3)
F29 C23 1.2883(18)
F29A C23 1.270(3)
F30 C23 1.3485(18)
F30A C23 1.376(3)
O6 C3 1.3635(16)
O6 C7 1.4503(16)
O11 C4 1.2493(15)
N2 C1 1.3359(16)
N2 C3 1.3554(16)
N2 C8 1.4903(15)
N5 C1 1.3670(14)
N5 C4 1.4537(17)
N5 C12 1.4935(16)
C1 C17 1.4703(17)
C3 C4 1.3845(17)
C7 C8 1.544(2)
C8 C9 1.514(2)
C8 C10 1.518(2)
C12 C13 1.517(2)
C12 C13A 1.526(2)
C12 C16 1.522(2)
C17 C18 1.3883(18)
C17 C22 1.3920(18)
C18 C19 1.3813(18)
C19 C20 1.3892(19)
C20 C21 1.3880(18)
C20 C23 1.5072(19)
C21 C22 1.3753(18)
F107 C100 1.327(2)
F108 C101 1.3368(19)
F109 C102 1.3400(18)
F110 C104 1.3337(18)
F111 C105 1.3406(18)
F112 C106 1.320(2)
F113 C106 1.340(2)
F114 C106 1.309(2)
C100 C101 1.375(2)
C100 C105 1.377(2)
C101 C102 1.370(3)
C102 C103 1.385(2)
C103 C104 1.386(2)
C103 C106 1.492(2)
C104 C105 1.368(2)
